data_7036170
loop_
_publ_author_name
'Tian, Aixiang'
'Ning, Yali'
'Yang, Yang'
'Hou, Xue'
'Ying, Jun'
'Liu, Guocheng'
'Zhang, Juwen'
'Wang, Xiuli'

_publ_section_title
;
 Three new POM-based compounds constructed by rigid thiabendazole and
 flexible bis(pyrazole) ligands: structures and properties for Hg(2+)
 recognition.
;
_journal_issue 37
_journal_name_full 'Dalton transactions (Cambridge, England : 2003)'
_journal_page_first 16486
_journal_page_last 16493
_journal_paper_doi 10.1039/c5dt02420j
_journal_volume 44
_journal_year 2015
_chemical_formula_sum 'C22 H49 Ag Mo12 N8 O47.5 P'
_chemical_formula_weight 2475.81
_space_group_crystal_system triclinic
_space_group_IT_number 2
_space_group_name_Hall '-P 1'
_space_group_name_H-M_alt 'P -1'
_symmetry_space_group_name_Hall '-P 1'
_symmetry_space_group_name_H-M 'P -1'
_atom_sites_solution_hydrogens geom
_atom_sites_solution_primary direct
_atom_sites_solution_secondary difmap
_audit_creation_method SHELXL-2014/7
_audit_update_record
;
2015-08-01 deposited with the CCDC.
2015-08-12 downloaded from the CCDC.
;
_cell_angle_alpha 80.6810(10)
_cell_angle_beta 89.7920(10)
_cell_angle_gamma 78.5860(10)
_cell_formula_units_Z 2
_cell_length_a 12.8317(6)
_cell_length_b 12.8788(6)
_cell_length_c 19.4273(9)
_cell_measurement_reflns_used 3890
_cell_measurement_temperature 296(2)
_cell_measurement_theta_max 25.72
_cell_measurement_theta_min 2.41
_cell_volume 3104.1(3)
_computing_cell_refinement 'Bruker XSCANS'
_computing_data_collection 'Bruker XSCANS'
_computing_data_reduction 'Bruker SHELXTL'
_computing_molecular_graphics 'Bruker SHELXTL'
_computing_publication_material 'Bruker SHELXTL'
_computing_structure_refinement 'SHELXL-2014/7 (Sheldrick, 2014)'
_computing_structure_solution 'Bruker SHELXTL'
_diffrn_ambient_temperature 296(2)
_diffrn_measured_fraction_theta_full 0.995
_diffrn_measured_fraction_theta_max 0.995
_diffrn_measurement_device_type 'Bruker P4'
_diffrn_measurement_method '\w scans'
_diffrn_radiation_type MoK\a
_diffrn_radiation_wavelength 0.71073
_diffrn_reflns_av_R_equivalents 0.0215
_diffrn_reflns_av_unetI/netI 0.0520
_diffrn_reflns_Laue_measured_fraction_full 0.995
_diffrn_reflns_Laue_measured_fraction_max 0.995
_diffrn_reflns_limit_h_max 14
_diffrn_reflns_limit_h_min -15
_diffrn_reflns_limit_k_max 10
_diffrn_reflns_limit_k_min -15
_diffrn_reflns_limit_l_max 21
_diffrn_reflns_limit_l_min -23
_diffrn_reflns_number 16011
_diffrn_reflns_point_group_measured_fraction_full 0.995
_diffrn_reflns_point_group_measured_fraction_max 0.995
_diffrn_reflns_theta_full 24.999
_diffrn_reflns_theta_max 24.999
_diffrn_reflns_theta_min 1.620
_diffrn_source 'sealed tube'
_exptl_absorpt_coefficient_mu 2.764
_exptl_absorpt_correction_T_max 0.641
_exptl_absorpt_correction_T_min 0.554
_exptl_absorpt_correction_type numerical
_exptl_absorpt_process_details 'ABSCOR by T.Higashi    8  March, 1995'
_exptl_crystal_colour orange
_exptl_crystal_density_diffrn 2.649
_exptl_crystal_density_method 'not measured'
_exptl_crystal_description block
_exptl_crystal_F_000 2212
_exptl_crystal_size_max 0.220
_exptl_crystal_size_mid 0.180
_exptl_crystal_size_min 0.160
_platon_squeeze_details
;
;
_refine_diff_density_max 0.998
_refine_diff_density_min -1.104
_refine_diff_density_rms 0.237
_refine_ls_extinction_method none
_refine_ls_goodness_of_fit_ref 1.021
_refine_ls_hydrogen_treatment constr
_refine_ls_matrix_type full
_refine_ls_number_parameters 796
_refine_ls_number_reflns 10884
_refine_ls_number_restraints 42
_refine_ls_restrained_S_all 1.041
_refine_ls_R_factor_all 0.0751
_refine_ls_R_factor_gt 0.0470
_refine_ls_shift/su_max 0.001
_refine_ls_shift/su_mean 0.000
_refine_ls_structure_factor_coef Fsqd
_refine_ls_weighting_details 'w=1/[\s^2^(Fo^2^)+(0.0740P)^2^+0.3685P] where P=(Fo^2^+2Fc^2^)/3'
_refine_ls_weighting_scheme calc
_refine_ls_wR_factor_gt 0.1205
_refine_ls_wR_factor_ref 0.1328
_reflns_Friedel_coverage 0.000
_reflns_number_gt 7649
_reflns_number_total 10941
_reflns_threshold_expression 'I > 2\s(I)'
_cod_data_source_file c5dt02420j2.cif
_cod_data_source_block compound-2
_cod_depositor_comments 'Adding full bibliography for 7036169--7036171.cif.'
_cod_original_formula_sum 'C22 H49 Ag Mo12 N8 O47.50 P'
_cod_database_code 7036170
_shelx_shelxl_version_number 2014/7
_shelx_space_group_comment
;
The symmetry employed for this shelxl refinement is uniquely defined
by the following loop, which should always be used as a source of
symmetry information in preference to the above space-group names.
They are only intended as comments.
;
_shelx_estimated_absorpt_t_min 0.580
_shelx_estimated_absorpt_t_max 0.665

loop_
_space_group_symop_operation_xyz
'x, y, z'
'-x, -y, -z'

loop_
_atom_site_label
_atom_site_type_symbol
_atom_site_fract_x
_atom_site_fract_y
_atom_site_fract_z
_atom_site_U_iso_or_equiv
_atom_site_adp_type
_atom_site_occupancy
_atom_site_site_symmetry_order
_atom_site_calc_flag
_atom_site_refinement_flags_posn
_atom_site_refinement_flags_adp
_atom_site_refinement_flags_occupancy
Ag1 Ag 0.20474(5) -0.02029(6) 0.83521(3) 0.04628(19) Uani 1 1 d . . .
Mo1 Mo 0.23172(6) 0.10806(8) 0.44365(5) 0.0551(3) Uani 1 1 d . . .
P1 P 0.5000 0.0000 0.5000 0.0264(6) Uani 1 2 d S . P
C1 C 0.2474(6) -0.1003(7) 0.9957(4) 0.036(2) Uani 1 1 d . . .
N1 N 0.2753(5) -0.1112(6) 0.9312(4) 0.0415(18) Uani 1 1 d . . .
O1 O 0.4565(8) -0.0649(8) 0.5651(5) 0.031(2) Uani 0.5 1 d . . P
Mo2 Mo 0.29429(7) -0.13717(8) 0.56151(4) 0.0520(2) Uani 1 1 d . . .
P2 P 0.0000 0.5000 1.0000 0.0246(6) Uani 1 2 d S . P
N2 N 0.3597(5) -0.1956(6) 0.9365(4) 0.0441(18) Uani 1 1 d . . .
H2A H 0.3919 -0.2194 0.9016 0.053 Uiso 1 1 calc R U .
C2 C 0.3165(6) -0.1758(7) 1.0437(4) 0.0360(19) Uani 1 1 d . . .
O2 O 0.3990(7) -0.0322(8) 0.4787(5) 0.028(2) Uani 0.5 1 d . . P
Mo3 Mo 0.35953(7) 0.23852(7) 0.55550(4) 0.0466(2) Uani 1 1 d . . .
N3 N 0.3958(7) 0.0542(7) 1.1625(4) 0.055(2) Uani 1 1 d . . .
H3A H 0.4359 0.1007 1.1608 0.066 Uiso 1 1 calc R U .
C3 C 0.3858(6) -0.2365(7) 1.0045(5) 0.043(2) Uani 1 1 d . . .
O3 O 0.5114(8) -0.0601(9) 0.4410(5) 0.034(3) Uani 0.5 1 d . . P
Mo4 Mo 0.57995(6) 0.00635(7) 0.32485(4) 0.0428(2) Uani 1 1 d . . .
O4 O 0.5862(8) -0.1090(9) 0.5211(5) 0.033(3) Uani 0.5 1 d . . P
N4 N 0.2999(6) 0.0599(7) 1.1937(4) 0.056(2) Uani 1 1 d . . .
C4 C 0.1548(7) -0.0174(7) 1.0098(5) 0.044(2) Uani 1 1 d . . .
H4A H 0.1469 -0.0215 1.0592 0.066 Uiso 1 1 calc R U .
H4B H 0.1663 0.0526 0.9900 0.066 Uiso 1 1 calc R U .
H4C H 0.0915 -0.0297 0.9891 0.066 Uiso 1 1 calc R U .
Mo5 Mo 0.37235(6) -0.12755(7) 0.38550(4) 0.0396(2) Uani 1 1 d . . .
O5 O 0.3138(6) -0.1886(6) 0.3347(4) 0.078(2) Uani 1 1 d . . .
N5 N 0.1354(5) 0.0778(6) 0.7419(3) 0.0368(17) Uani 1 1 d . . .
C5 C 0.4746(7) -0.3322(8) 1.0239(6) 0.064(3) Uani 1 1 d . . .
H5A H 0.4821 -0.3502 1.0737 0.096 Uiso 1 1 calc R U .
H5B H 0.4588 -0.3920 1.0051 0.096 Uiso 1 1 calc R U .
H5C H 0.5398 -0.3155 1.0051 0.096 Uiso 1 1 calc R U .
Mo6 Mo 0.43712(8) 0.24436(7) 0.37966(5) 0.0575(3) Uani 1 1 d . . .
O6 O 0.6123(5) 0.0140(7) 0.2429(3) 0.065(2) Uani 1 1 d . . .
N6 N 0.0754(5) 0.0459(6) 0.6967(4) 0.0414(17) Uani 1 1 d . . .
H6C H 0.0639 -0.0183 0.7004 0.050 Uiso 1 1 calc R U .
C6 C 0.3179(8) -0.1884(7) 1.1201(4) 0.049(2) Uani 1 1 d . . .
H6A H 0.3752 -0.2473 1.1388 0.058 Uiso 1 1 calc R U .
H6B H 0.2515 -0.2069 1.1368 0.058 Uiso 1 1 calc R U .
Mo7 Mo -0.01414(7) 0.28521(6) 0.90906(5) 0.0490(2) Uani 1 1 d . . .
C7 C 0.3324(7) -0.0887(7) 1.1470(4) 0.041(2) Uani 1 1 d . . .
N7 N -0.2457(7) 0.4132(7) 0.5901(6) 0.078(3) Uani 1 1 d . U .
H7A H -0.3098 0.4283 0.6041 0.094 Uiso 1 1 calc R U .
O7 O 0.1063(5) 0.1568(6) 0.4165(4) 0.067(2) Uani 1 1 d . . .
Mo8 Mo -0.22712(6) 0.51078(7) 0.89235(5) 0.0515(2) Uani 1 1 d . . .
C8 C 0.4173(7) -0.0380(8) 1.1343(4) 0.047(2) Uani 1 1 d . . .
O8 O 0.4080(6) 0.3550(6) 0.3229(4) 0.080(2) Uani 1 1 d . . .
N8 N -0.2216(8) 0.4182(7) 0.5265(6) 0.075(3) Uani 1 1 d . U .
Mo9 Mo 0.02105(8) 0.53671(7) 0.81538(4) 0.0506(2) Uani 1 1 d . . .
C9 C 0.2610(7) -0.0257(7) 1.1841(5) 0.044(2) Uani 1 1 d . . .
O9 O 0.2951(5) 0.3482(5) 0.5824(4) 0.069(2) Uani 1 1 d . . .
Mo10 Mo 0.24565(6) 0.53575(6) 0.92260(4) 0.0432(2) Uani 1 1 d . . .
C10 C 0.1566(7) -0.0371(9) 1.2153(5) 0.062(3) Uani 1 1 d . . .
H10A H 0.1374 -0.1013 1.2048 0.093 Uiso 1 1 calc R U .
H10B H 0.1620 -0.0413 1.2649 0.093 Uiso 1 1 calc R U .
H10C H 0.1030 0.0239 1.1961 0.093 Uiso 1 1 calc R U .
O10 O 0.2001(6) -0.2025(7) 0.5901(4) 0.079(2) Uani 1 1 d . . .
Mo11 Mo -0.02443(6) 0.24616(6) 1.09301(4) 0.0382(2) Uani 1 1 d . . .
C11 C 0.5189(8) -0.0694(10) 1.0982(5) 0.066(3) Uani 1 1 d . . .
H11A H 0.5198 -0.1361 1.0820 0.100 Uiso 1 1 calc R U .
H11B H 0.5244 -0.0146 1.0593 0.100 Uiso 1 1 calc R U .
H11C H 0.5779 -0.0777 1.1303 0.100 Uiso 1 1 calc R U .
O11 O 0.4551(5) -0.0519(6) 0.3241(4) 0.065(2) Uani 1 1 d . . .
Mo12 Mo 0.21819(5) 0.27891(6) 1.01021(4) 0.0395(2) Uani 1 1 d . . .
O12 O 0.3183(7) -0.1794(6) 0.4729(4) 0.083(3) Uani 1 1 d . . .
C12 C 0.1311(6) 0.1813(7) 0.7181(4) 0.037(2) Uani 1 1 d . . .
O13 O 0.2727(6) 0.0004(6) 0.3853(3) 0.071(2) Uani 1 1 d . . .
C13 C 0.0678(6) 0.2133(6) 0.6576(4) 0.0349(19) Uani 1 1 d . . .
O14 O 0.2160(6) -0.0024(6) 0.5156(3) 0.075(2) Uani 1 1 d . . .
C14 C 0.0351(6) 0.1254(7) 0.6450(4) 0.039(2) Uani 1 1 d . . .
C15 C 0.1942(8) 0.2464(8) 0.7538(4) 0.052(3) Uani 1 1 d . . .
H15A H 0.1814 0.3190 0.7295 0.078 Uiso 1 1 calc R U .
H15B H 0.1725 0.2457 0.8012 0.078 Uiso 1 1 calc R U .
H15C H 0.2686 0.2155 0.7533 0.078 Uiso 1 1 calc R U .
O15 O 0.3150(6) -0.0671(6) 0.6381(5) 0.088(3) Uani 1 1 d . . .
C16 C -0.0325(7) 0.1063(8) 0.5886(5) 0.058(3) Uani 1 1 d . . .
H16A H -0.0543 0.1717 0.5561 0.087 Uiso 1 1 calc R U .
H16B H 0.0072 0.0521 0.5648 0.087 Uiso 1 1 calc R U .
H16C H -0.0941 0.0825 0.6083 0.087 Uiso 1 1 calc R U .
O16 O 0.3067(7) 0.1974(7) 0.3816(4) 0.087(3) Uani 1 1 d . U .
C17 C 0.0418(7) 0.3270(7) 0.6158(5) 0.049(2) Uani 1 1 d . . .
H17A H 0.0583 0.3765 0.6448 0.059 Uiso 1 1 calc R U .
H17B H 0.0878 0.3302 0.5761 0.059 Uiso 1 1 calc R U .
O17 O 0.2479(7) 0.1937(7) 0.5131(4) 0.085(2) Uani 1 1 d . U .
C18 C -0.0723(7) 0.3643(7) 0.5896(5) 0.046(2) Uani 1 1 d . . .
O18 O 0.3999(7) 0.2934(7) 0.4655(4) 0.088(3) Uani 1 1 d . U .
O19 O 0.4879(6) 0.1439(6) 0.3204(5) 0.089(3) Uani 1 1 d . . .
C19 C -0.1154(10) 0.3874(8) 0.5223(6) 0.065(3) Uani 1 1 d . . .
O20 O 0.5008(5) -0.2318(5) 0.4124(4) 0.0619(19) Uani 1 1 d . . .
C20 C -0.1610(8) 0.3820(8) 0.6323(6) 0.057(3) Uani 1 1 d . . .
O21 O 0.5808(6) 0.2402(6) 0.4040(5) 0.086(3) Uani 1 1 d . . .
C21 C -0.0606(13) 0.3847(10) 0.4592(6) 0.102(5) Uani 1 1 d . . .
H21A H 0.0142 0.3601 0.4694 0.153 Uiso 1 1 calc R U .
H21B H -0.0857 0.3365 0.4334 0.153 Uiso 1 1 calc R U .
H21C H -0.0730 0.4554 0.4321 0.153 Uiso 1 1 calc R U .
C22 C -0.1670(11) 0.3670(11) 0.7119(7) 0.098(4) Uani 1 1 d . . .
H22A H -0.0965 0.3441 0.7323 0.147 Uiso 1 1 calc R U .
H22B H -0.1999 0.4338 0.7258 0.147 Uiso 1 1 calc R U .
H22C H -0.2084 0.3136 0.7275 0.147 Uiso 1 1 calc R U .
O22 O 0.3496(5) 0.1320(5) 0.6345(4) 0.0616(19) Uani 1 1 d . . .
O23 O -0.0375(7) 0.6218(7) 0.9946(5) 0.022(2) Uani 0.5 1 d . . P
O24 O 0.0549(7) 0.5590(7) 0.9399(5) 0.023(2) Uani 0.5 1 d . . P
O25 O -0.0430(7) 0.4685(7) 0.9293(5) 0.025(2) Uani 0.5 1 d . . P
O26 O 0.1150(7) 0.4626(8) 1.0044(5) 0.028(2) Uani 0.5 1 d . . P
O27 O -0.0202(5) 0.1871(5) 0.8661(3) 0.0544(17) Uani 1 1 d . . .
O28 O 0.3177(6) 0.1767(5) 1.0148(4) 0.068(2) Uani 1 1 d . . .
O29 O -0.0372(5) 0.1281(5) 1.1364(4) 0.063(2) Uani 1 1 d . . .
O30 O 0.0269(6) 0.5564(5) 0.7299(3) 0.0578(18) Uani 1 1 d . . .
O31 O -0.3358(6) 0.5164(6) 0.8452(4) 0.074(2) Uani 1 1 d . . .
O32 O 0.3590(6) 0.5513(6) 0.8850(4) 0.073(2) Uani 1 1 d . . .
O33 O 0.1228(5) 0.2220(7) 1.0742(3) 0.075(2) Uani 1 1 d . . .
O34 O -0.0492(5) 0.2293(7) 0.9982(3) 0.072(2) Uani 1 1 d . . .
O35 O 0.1319(6) 0.2506(7) 0.9395(3) 0.074(2) Uani 1 1 d . . .
O36 O -0.1580(6) 0.3662(6) 0.8928(5) 0.091(3) Uani 1 1 d . U .
O37 O 0.0249(6) 0.3914(6) 0.8372(5) 0.090(3) Uani 1 1 d . U .
O38 O -0.1327(6) 0.5572(5) 0.8261(5) 0.093(3) Uani 1 1 d . . .
O39 O 0.0002(6) 0.6831(5) 0.8325(4) 0.073(2) Uani 1 1 d . . .
O40 O 0.1623(6) 0.5188(6) 0.8428(4) 0.078(3) Uani 1 1 d . . .
O41 O 0.2650(6) 0.3806(5) 0.9449(3) 0.0532(17) Uani 1 1 d . . .
O42 O 0.2560(6) 0.3501(5) 1.0821(3) 0.0571(18) Uani 1 1 d . . .
O43 O 0.2747(6) 0.5384(5) 1.0158(3) 0.064(2) Uani 1 1 d . . .
O44 O 0.1689(6) 0.6778(6) 0.9091(4) 0.078(3) Uani 1 1 d . . .

loop_
_atom_site_aniso_label
_atom_site_aniso_U_11
_atom_site_aniso_U_22
_atom_site_aniso_U_33
_atom_site_aniso_U_23
_atom_site_aniso_U_13
_atom_site_aniso_U_12
Ag1 0.0425(4) 0.0536(4) 0.0376(4) 0.0090(3) -0.0004(3) -0.0107(3)
Mo1 0.0275(4) 0.0679(6) 0.0680(6) -0.0076(5) -0.0151(4) -0.0074(4)
P1 0.0218(14) 0.0353(16) 0.0218(14) -0.0008(12) 0.0008(11) -0.0084(12)
C1 0.038(5) 0.036(5) 0.034(5) -0.002(4) -0.009(4) -0.008(4)
N1 0.038(4) 0.040(4) 0.043(4) 0.006(3) 0.000(3) -0.012(3)
O1 0.028(6) 0.042(6) 0.022(5) -0.001(5) 0.000(4) -0.005(5)
Mo2 0.0404(5) 0.0706(6) 0.0498(5) 0.0010(4) 0.0043(4) -0.0320(4)
P2 0.0250(14) 0.0213(14) 0.0265(14) -0.0017(11) 0.0054(11) -0.0037(11)
N2 0.033(4) 0.052(5) 0.046(4) -0.010(4) 0.005(3) -0.004(4)
C2 0.026(4) 0.039(5) 0.041(5) -0.001(4) -0.002(4) -0.007(4)
O2 0.020(5) 0.041(6) 0.024(5) -0.001(5) 0.000(4) -0.011(5)
Mo3 0.0475(5) 0.0508(5) 0.0429(5) -0.0186(4) 0.0009(4) -0.0043(4)
N3 0.062(6) 0.067(6) 0.042(5) -0.005(4) -0.018(4) -0.024(5)
C3 0.027(4) 0.039(5) 0.058(6) 0.010(4) -0.005(4) -0.010(4)
O3 0.025(6) 0.049(7) 0.027(6) -0.005(5) 0.001(5) -0.008(5)
Mo4 0.0438(5) 0.0603(5) 0.0246(4) -0.0072(4) 0.0049(3) -0.0108(4)
O4 0.025(6) 0.045(7) 0.029(6) -0.008(5) -0.003(5) -0.006(5)
N4 0.045(5) 0.070(6) 0.048(5) 0.002(4) -0.010(4) -0.010(4)
C4 0.045(5) 0.040(5) 0.045(5) -0.001(4) -0.003(4) -0.008(4)
Mo5 0.0342(4) 0.0543(5) 0.0348(4) -0.0141(4) -0.0031(3) -0.0141(4)
O5 0.102(6) 0.067(5) 0.075(5) -0.011(4) -0.037(5) -0.039(4)
N5 0.033(4) 0.040(4) 0.033(4) 0.003(3) 0.002(3) -0.005(3)
C5 0.034(5) 0.070(7) 0.075(7) -0.001(6) -0.006(5) 0.010(5)
Mo6 0.0670(6) 0.0504(5) 0.0460(5) 0.0165(4) -0.0035(4) -0.0100(4)
O6 0.035(3) 0.132(7) 0.026(3) -0.005(4) 0.008(3) -0.018(4)
N6 0.035(4) 0.041(4) 0.049(4) -0.002(4) -0.001(3) -0.012(3)
C6 0.049(6) 0.049(6) 0.042(5) 0.010(4) -0.009(4) -0.011(5)
Mo7 0.0664(6) 0.0328(4) 0.0544(5) -0.0174(4) 0.0128(4) -0.0171(4)
C7 0.044(5) 0.049(6) 0.026(4) 0.009(4) -0.008(4) -0.013(4)
N7 0.052(5) 0.056(5) 0.120(7) -0.009(5) -0.010(5) 0.001(4)
O7 0.037(4) 0.068(5) 0.091(5) -0.020(4) -0.018(4) 0.007(3)
Mo8 0.0262(4) 0.0622(6) 0.0637(6) -0.0119(5) -0.0061(4) -0.0016(4)
C8 0.045(5) 0.069(7) 0.024(4) 0.002(4) -0.007(4) -0.011(5)
O8 0.094(6) 0.065(5) 0.063(5) 0.024(4) -0.007(4) -0.003(4)
N8 0.069(6) 0.053(5) 0.094(6) 0.002(5) -0.033(5) -0.002(4)
Mo9 0.0748(6) 0.0440(5) 0.0290(4) 0.0024(4) 0.0146(4) -0.0096(4)
C9 0.040(5) 0.046(6) 0.043(5) 0.008(4) -0.012(4) -0.011(4)
O9 0.054(4) 0.049(4) 0.102(6) -0.027(4) 0.002(4) 0.003(3)
Mo10 0.0244(4) 0.0483(5) 0.0480(5) 0.0113(4) 0.0086(3) -0.0019(3)
C10 0.043(6) 0.085(8) 0.053(6) -0.002(6) -0.008(5) -0.007(5)
O10 0.073(5) 0.110(6) 0.076(5) -0.026(5) 0.038(4) -0.063(5)
Mo11 0.0545(5) 0.0252(4) 0.0342(4) 0.0022(3) 0.0067(3) -0.0123(3)
C11 0.056(7) 0.107(9) 0.046(6) -0.017(6) 0.006(5) -0.038(6)
O11 0.032(3) 0.069(5) 0.079(5) 0.024(4) 0.001(3) -0.008(3)
Mo12 0.0246(4) 0.0307(4) 0.0596(5) -0.0051(4) 0.0038(3) 0.0011(3)
O12 0.103(6) 0.064(5) 0.054(4) 0.017(4) 0.024(4) 0.028(4)
C12 0.022(4) 0.044(5) 0.040(5) -0.006(4) 0.007(4) 0.001(4)
O13 0.085(5) 0.060(5) 0.049(4) 0.010(3) 0.019(4) 0.019(4)
C13 0.025(4) 0.032(5) 0.042(5) 0.010(4) -0.001(4) -0.004(3)
O14 0.096(6) 0.063(5) 0.048(4) 0.002(4) 0.025(4) 0.018(4)
C14 0.029(4) 0.050(6) 0.039(5) 0.003(4) 0.001(4) -0.015(4)
C15 0.058(6) 0.060(6) 0.037(5) -0.017(5) 0.002(5) -0.004(5)
O15 0.062(5) 0.074(5) 0.129(7) -0.044(5) -0.051(5) 0.008(4)
C16 0.043(6) 0.059(6) 0.069(7) 0.004(5) -0.007(5) -0.013(5)
O16 0.101(5) 0.140(6) 0.044(4) -0.022(4) 0.012(4) -0.079(5)
C17 0.029(5) 0.052(6) 0.065(6) -0.005(5) -0.007(4) -0.008(4)
O17 0.108(6) 0.127(6) 0.046(4) -0.021(4) 0.012(4) -0.082(5)
C18 0.039(5) 0.041(5) 0.057(6) -0.005(5) -0.004(4) -0.009(4)
O18 0.101(5) 0.139(6) 0.050(4) -0.024(4) 0.015(4) -0.083(5)
O19 0.065(5) 0.072(5) 0.133(7) -0.056(5) -0.049(5) 0.010(4)
C19 0.097(9) 0.034(6) 0.063(7) -0.003(5) -0.021(7) -0.015(6)
O20 0.035(4) 0.061(4) 0.079(5) 0.019(4) -0.002(3) -0.009(3)
C20 0.039(5) 0.037(5) 0.095(8) -0.012(6) -0.013(6) -0.005(4)
O21 0.074(5) 0.062(5) 0.124(7) -0.043(5) -0.049(5) 0.008(4)
C21 0.182(16) 0.059(8) 0.066(8) 0.010(7) -0.018(9) -0.043(9)
C22 0.084(9) 0.097(10) 0.119(12) -0.042(9) 0.038(8) -0.015(8)
O22 0.029(3) 0.067(5) 0.076(5) 0.019(4) -0.004(3) -0.006(3)
O23 0.027(5) 0.015(5) 0.025(5) -0.007(4) 0.003(4) -0.007(4)
O24 0.024(5) 0.019(5) 0.022(5) -0.003(4) 0.008(4) 0.000(4)
O25 0.026(5) 0.020(5) 0.027(5) -0.002(4) -0.004(4) -0.005(4)
O26 0.019(5) 0.025(6) 0.034(6) 0.007(5) 0.001(4) -0.002(4)
O27 0.068(5) 0.047(4) 0.055(4) -0.021(3) 0.000(3) -0.016(3)
O28 0.066(5) 0.051(4) 0.068(5) 0.001(4) 0.016(4) 0.027(4)
O29 0.044(4) 0.039(4) 0.098(5) 0.026(4) -0.014(4) -0.018(3)
O30 0.078(5) 0.070(5) 0.028(3) -0.005(3) 0.005(3) -0.023(4)
O31 0.064(5) 0.095(6) 0.065(5) -0.020(4) -0.028(4) -0.015(4)
O32 0.057(4) 0.066(5) 0.098(6) -0.008(4) 0.043(4) -0.020(4)
O33 0.057(4) 0.150(8) 0.042(4) -0.034(4) 0.019(3) -0.061(5)
O34 0.057(4) 0.142(7) 0.041(4) -0.026(4) 0.015(3) -0.068(5)
O35 0.063(5) 0.148(7) 0.032(4) -0.021(4) 0.014(3) -0.066(5)
O36 0.077(5) 0.052(4) 0.126(6) 0.025(4) 0.057(4) 0.000(4)
O37 0.066(4) 0.046(4) 0.142(6) 0.022(4) 0.053(4) -0.002(3)
O38 0.066(5) 0.038(4) 0.156(8) 0.017(5) 0.060(5) 0.006(4)
O39 0.072(5) 0.058(5) 0.081(5) -0.037(4) -0.039(4) 0.031(4)
O40 0.089(6) 0.057(4) 0.076(5) -0.039(4) -0.047(4) 0.034(4)
O41 0.087(5) 0.038(4) 0.035(3) 0.010(3) -0.010(3) -0.028(3)
O42 0.094(5) 0.044(4) 0.035(3) 0.005(3) -0.006(3) -0.027(4)
O43 0.104(6) 0.040(4) 0.055(4) 0.001(3) -0.005(4) -0.036(4)
O44 0.076(5) 0.054(4) 0.092(5) -0.031(4) -0.050(4) 0.031(4)

loop_
_atom_type_symbol
_atom_type_description
_atom_type_scat_dispersion_real
_atom_type_scat_dispersion_imag
_atom_type_scat_source
C C 0.0033 0.0016 'International Tables Vol C Tables 4.2.6.8 and 6.1.1.4'
H H 0.0000 0.0000 'International Tables Vol C Tables 4.2.6.8 and 6.1.1.4'
N N 0.0061 0.0033 'International Tables Vol C Tables 4.2.6.8 and 6.1.1.4'
O O 0.0106 0.0060 'International Tables Vol C Tables 4.2.6.8 and 6.1.1.4'
P P 0.1023 0.0942 'International Tables Vol C Tables 4.2.6.8 and 6.1.1.4'
Mo Mo -1.6832 0.6857 'International Tables Vol C Tables 4.2.6.8 and 6.1.1.4'
Ag Ag -0.8971 1.1015 'International Tables Vol C Tables 4.2.6.8 and 6.1.1.4'

loop_
_geom_angle_atom_site_label_1
_geom_angle_atom_site_label_2
_geom_angle_atom_site_label_3
_geom_angle
_geom_angle_site_symmetry_1
_geom_angle_site_symmetry_3
N5 Ag1 N1 176.9(3) . .
O7 Mo1 O14 101.6(4) . .
O7 Mo1 O17 101.7(4) . .
O14 Mo1 O17 88.2(3) . .
O7 Mo1 O16 101.8(4) . .
O14 Mo1 O16 156.6(4) . .
O17 Mo1 O16 87.8(3) . .
O7 Mo1 O13 100.9(3) . .
O14 Mo1 O13 87.8(3) . .
O17 Mo1 O13 157.4(4) . .
O16 Mo1 O13 87.1(3) . .
O7 Mo1 O4 158.3(4) . 2_656
O14 Mo1 O4 94.2(4) . 2_656
O17 Mo1 O4 63.6(4) . 2_656
O16 Mo1 O4 63.5(3) . 2_656
O13 Mo1 O4 94.5(3) . 2_656
O3 P1 O3 180.0 . 2_656
O3 P1 O2 114.5(5) . 2_656
O3 P1 O2 65.5(5) 2_656 2_656
O3 P1 O2 65.5(5) . .
O3 P1 O2 114.5(5) 2_656 .
O2 P1 O2 180.0 2_656 .
O3 P1 O1 69.1(6) . 2_656
O3 P1 O1 110.9(6) 2_656 2_656
O2 P1 O1 71.0(5) 2_656 2_656
O2 P1 O1 109.0(5) . 2_656
O3 P1 O1 110.9(6) . .
O3 P1 O1 69.1(6) 2_656 .
O2 P1 O1 109.0(5) 2_656 .
O2 P1 O1 71.0(5) . .
O1 P1 O1 180.0(7) 2_656 .
O3 P1 O4 109.1(5) . 2_656
O3 P1 O4 70.9(5) 2_656 2_656
O2 P1 O4 106.5(5) 2_656 2_656
O2 P1 O4 73.5(5) . 2_656
O1 P1 O4 73.6(5) 2_656 2_656
O1 P1 O4 106.4(5) . 2_656
O3 P1 O4 70.9(5) . .
O3 P1 O4 109.1(5) 2_656 .
O2 P1 O4 73.5(5) 2_656 .
O2 P1 O4 106.5(5) . .
O1 P1 O4 106.4(5) 2_656 .
O1 P1 O4 73.6(5) . .
O4 P1 O4 180.0 2_656 .
N1 C1 C2 110.0(7) . .
N1 C1 C4 121.4(7) . .
C2 C1 C4 128.6(8) . .
C1 N1 N2 106.7(7) . .
C1 N1 Ag1 128.6(6) . .
N2 N1 Ag1 124.7(6) . .
P1 O1 O3 53.0(5) . 2_656
P1 O1 O2 53.2(4) . .
O3 O1 O2 91.4(7) 2_656 .
P1 O1 Mo4 125.7(6) . 2_656
O3 O1 Mo4 72.7(5) 2_656 2_656
O2 O1 Mo4 137.1(6) . 2_656
P1 O1 Mo2 123.4(5) . .
O3 O1 Mo2 137.0(6) 2_656 .
O2 O1 Mo2 70.2(4) . .
Mo4 O1 Mo2 94.4(3) 2_656 .
P1 O1 Mo6 119.6(5) . 2_656
O3 O1 Mo6 128.8(6) 2_656 2_656
O2 O1 Mo6 126.0(6) . 2_656
Mo4 O1 Mo6 93.1(3) 2_656 2_656
Mo2 O1 Mo6 91.9(4) . 2_656
O10 Mo2 O12 101.1(4) . .
O10 Mo2 O15 101.8(4) . .
O12 Mo2 O15 157.1(4) . .
O10 Mo2 O14 103.1(4) . .
O12 Mo2 O14 88.5(3) . .
O15 Mo2 O14 87.4(3) . .
O10 Mo2 O21 101.1(4) . 2_656
O12 Mo2 O21 88.3(3) . 2_656
O15 Mo2 O21 86.4(3) . 2_656
O14 Mo2 O21 155.8(4) . 2_656
O10 Mo2 O1 158.2(4) . .
O12 Mo2 O1 95.3(4) . .
O15 Mo2 O1 62.4(4) . .
O14 Mo2 O1 91.6(4) . .
O21 Mo2 O1 64.9(3) 2_656 .
O10 Mo2 O2 159.4(3) . .
O12 Mo2 O2 63.0(4) . .
O15 Mo2 O2 94.9(4) . .
O14 Mo2 O2 65.4(3) . .
O21 Mo2 O2 91.9(4) 2_656 .
O1 Mo2 O2 42.4(3) . .
O26 P2 O26 180.0 2_567 .
O26 P2 O23 65.1(5) 2_567 .
O26 P2 O23 114.9(5) . .
O26 P2 O23 114.9(5) 2_567 2_567
O26 P2 O23 65.1(5) . 2_567
O23 P2 O23 180.0 . 2_567
O26 P2 O24 68.4(5) 2_567 2_567
O26 P2 O24 111.6(5) . 2_567
O23 P2 O24 110.2(5) . 2_567
O23 P2 O24 69.8(5) 2_567 2_567
O26 P2 O24 111.6(5) 2_567 .
O26 P2 O24 68.4(5) . .
O23 P2 O24 69.8(5) . .
O23 P2 O24 110.2(5) 2_567 .
O24 P2 O24 180.0(5) 2_567 .
O26 P2 O25 107.5(5) 2_567 2_567
O26 P2 O25 72.5(5) . 2_567
O23 P2 O25 73.7(5) . 2_567
O23 P2 O25 106.3(5) 2_567 2_567
O24 P2 O25 74.3(5) 2_567 2_567
O24 P2 O25 105.7(5) . 2_567
O26 P2 O25 72.5(5) 2_567 .
O26 P2 O25 107.5(5) . .
O23 P2 O25 106.3(5) . .
O23 P2 O25 73.7(5) 2_567 .
O24 P2 O25 105.7(5) 2_567 .
O24 P2 O25 74.3(5) . .
O25 P2 O25 180.0 2_567 .
C3 N2 N1 110.6(7) . .
C3 C2 C1 105.9(7) . .
C3 C2 C6 125.9(8) . .
C1 C2 C6 128.2(8) . .
P1 O2 O3 56.1(5) . .
P1 O2 O1 55.8(4) . .
O3 O2 O1 94.5(7) . .
P1 O2 Mo5 128.3(5) . .
O3 O2 Mo5 72.2(5) . .
O1 O2 Mo5 136.9(6) . .
P1 O2 Mo2 123.2(5) . .
O3 O2 Mo2 134.7(7) . .
O1 O2 Mo2 67.4(5) . .
Mo5 O2 Mo2 92.8(3) . .
O9 Mo3 O20 101.6(3) . 2_656
O9 Mo3 O17 101.2(4) . .
O20 Mo3 O17 157.1(4) 2_656 .
O9 Mo3 O18 102.0(4) . .
O20 Mo3 O18 88.3(3) 2_656 .
O17 Mo3 O18 88.3(3) . .
O9 Mo3 O22 101.2(4) . .
O20 Mo3 O22 86.6(3) 2_656 .
O17 Mo3 O22 87.7(3) . .
O18 Mo3 O22 156.8(4) . .
O9 Mo3 O4 159.0(3) . 2_656
O20 Mo3 O4 93.7(3) 2_656 2_656
O17 Mo3 O4 64.6(4) . 2_656
O18 Mo3 O4 63.9(4) . 2_656
O22 Mo3 O4 93.9(3) . 2_656
N4 N3 C8 108.3(8) . .
N2 C3 C2 106.8(7) . .
N2 C3 C5 120.6(9) . .
C2 C3 C5 132.6(9) . .
P1 O3 O2 58.4(5) . .
P1 O3 O1 57.9(5) . 2_656
O2 O3 O1 97.1(7) . 2_656
P1 O3 O4 57.9(5) . .
O2 O3 O4 94.2(7) . .
O1 O3 O4 92.4(7) 2_656 .
P1 O3 Mo5 127.4(6) . .
O2 O3 Mo5 68.9(5) . .
O1 O3 Mo5 133.4(6) 2_656 .
O4 O3 Mo5 131.5(7) . .
P1 O3 Mo4 124.0(6) . .
O2 O3 Mo4 134.0(6) . .
O1 O3 Mo4 66.1(5) 2_656 .
O4 O3 Mo4 127.3(6) . .
Mo5 O3 Mo4 91.4(3) . .
O6 Mo4 O22 103.5(3) . 2_656
O6 Mo4 O15 101.5(4) . 2_656
O22 Mo4 O15 90.7(3) 2_656 2_656
O6 Mo4 O11 101.3(3) . .
O22 Mo4 O11 86.6(3) 2_656 .
O15 Mo4 O11 157.0(4) 2_656 .
O6 Mo4 O19 99.3(4) . .
O22 Mo4 O19 157.1(4) 2_656 .
O15 Mo4 O19 86.6(3) 2_656 .
O11 Mo4 O19 87.1(3) . .
O6 Mo4 O1 157.7(4) . 2_656
O22 Mo4 O1 93.7(3) 2_656 2_656
O15 Mo4 O1 63.8(4) 2_656 2_656
O11 Mo4 O1 93.7(3) . 2_656
O19 Mo4 O1 64.7(4) . 2_656
O6 Mo4 O3 160.8(4) . .
O22 Mo4 O3 66.0(3) 2_656 .
O15 Mo4 O3 94.9(4) 2_656 .
O11 Mo4 O3 63.3(3) . .
O19 Mo4 O3 91.6(4) . .
O1 Mo4 O3 41.2(4) 2_656 .
P1 O4 O3 51.3(4) . .
P1 O4 Mo3 124.2(5) . 2_656
O3 O4 Mo3 72.9(5) . 2_656
P1 O4 Mo1 121.7(6) . 2_656
O3 O4 Mo1 132.8(6) . 2_656
Mo3 O4 Mo1 93.7(3) 2_656 2_656
P1 O4 Mo6 121.8(5) . 2_656
O3 O4 Mo6 131.4(6) . 2_656
Mo3 O4 Mo6 94.0(4) 2_656 2_656
Mo1 O4 Mo6 93.6(3) 2_656 2_656
C9 N4 N3 108.2(8) . .
O5 Mo5 O13 102.0(4) . .
O5 Mo5 O11 103.3(4) . .
O13 Mo5 O11 89.4(3) . .
O5 Mo5 O12 100.0(4) . .
O13 Mo5 O12 87.3(3) . .
O11 Mo5 O12 156.7(4) . .
O5 Mo5 O20 101.3(4) . .
O13 Mo5 O20 156.6(3) . .
O11 Mo5 O20 86.9(3) . .
O12 Mo5 O20 87.0(3) . .
O5 Mo5 O2 159.9(4) . .
O13 Mo5 O2 65.7(3) . .
O11 Mo5 O2 92.8(3) . .
O12 Mo5 O2 64.9(4) . .
O20 Mo5 O2 91.4(3) . .
O5 Mo5 O3 161.1(4) . .
O13 Mo5 O3 92.6(4) . .
O11 Mo5 O3 64.6(3) . .
O12 Mo5 O3 92.6(4) . .
O20 Mo5 O3 65.0(3) . .
O2 Mo5 O3 38.8(3) . .
C12 N5 N6 104.9(6) . .
C12 N5 Ag1 130.7(6) . .
N6 N5 Ag1 124.1(5) . .
O8 Mo6 O16 100.9(4) . .
O8 Mo6 O19 100.7(4) . .
O16 Mo6 O19 88.2(4) . .
O8 Mo6 O21 102.2(4) . .
O16 Mo6 O21 157.0(4) . .
O19 Mo6 O21 87.5(3) . .
O8 Mo6 O18 102.4(4) . .
O16 Mo6 O18 87.5(3) . .
O19 Mo6 O18 156.8(4) . .
O21 Mo6 O18 87.6(4) . .
O8 Mo6 O4 158.0(4) . 2_656
O16 Mo6 O4 63.9(3) . 2_656
O19 Mo6 O4 94.8(4) . 2_656
O21 Mo6 O4 93.9(4) . 2_656
O18 Mo6 O4 63.0(4) . 2_656
O8 Mo6 O1 157.0(4) . 2_656
O16 Mo6 O1 94.5(4) . 2_656
O19 Mo6 O1 62.4(3) . 2_656
O21 Mo6 O1 63.6(3) . 2_656
O18 Mo6 O1 95.3(4) . 2_656
O4 Mo6 O1 45.0(3) 2_656 2_656
N5 N6 C14 112.1(7) . .
C2 C6 C7 113.1(7) . .
O27 Mo7 O34 102.1(3) . .
O27 Mo7 O35 101.1(3) . .
O34 Mo7 O35 88.5(3) . .
O27 Mo7 O37 101.8(4) . .
O34 Mo7 O37 156.1(4) . .
O35 Mo7 O37 87.1(3) . .
O27 Mo7 O36 99.8(4) . .
O34 Mo7 O36 89.7(3) . .
O35 Mo7 O36 158.9(4) . .
O37 Mo7 O36 86.2(3) . .
O27 Mo7 O25 156.6(3) . .
O34 Mo7 O25 95.1(3) . .
O35 Mo7 O25 95.1(3) . .
O37 Mo7 O25 62.0(3) . .
O36 Mo7 O25 64.2(3) . .
C8 C7 C9 106.5(9) . .
C8 C7 C6 125.9(9) . .
C9 C7 C6 127.3(8) . .
N8 N7 C20 112.1(11) . .
O31 Mo8 O38 103.3(4) . .
O31 Mo8 O36 100.7(4) . .
O38 Mo8 O36 90.1(3) . .
O31 Mo8 O42 100.4(3) . 2_567
O38 Mo8 O42 89.2(3) . 2_567
O36 Mo8 O42 158.5(4) . 2_567
O31 Mo8 O43 100.0(4) . 2_567
O38 Mo8 O43 156.7(4) . 2_567
O36 Mo8 O43 86.3(3) . 2_567
O42 Mo8 O43 85.8(3) 2_567 2_567
O31 Mo8 O25 159.8(4) . .
O38 Mo8 O25 64.5(4) . .
O36 Mo8 O25 64.9(4) . .
O42 Mo8 O25 95.6(3) 2_567 .
O43 Mo8 O25 93.3(3) 2_567 .
N3 C8 C7 107.7(9) . .
N3 C8 C11 121.4(9) . .
C7 C8 C11 130.9(10) . .
N7 N8 C19 109.2(10) . .
O30 Mo9 O37 103.0(4) . .
O30 Mo9 O40 102.3(4) . .
O37 Mo9 O40 91.7(3) . .
O30 Mo9 O39 100.4(3) . .
O37 Mo9 O39 156.1(4) . .
O40 Mo9 O39 88.4(3) . .
O30 Mo9 O38 100.3(4) . .
O37 Mo9 O38 87.1(3) . .
O40 Mo9 O38 157.1(4) . .
O39 Mo9 O38 83.6(3) . .
O30 Mo9 O25 156.3(3) . .
O37 Mo9 O25 62.2(3) . .
O40 Mo9 O25 96.7(3) . .
O39 Mo9 O25 94.1(3) . .
O38 Mo9 O25 62.6(3) . .
N4 C9 C7 109.2(9) . .
N4 C9 C10 117.5(9) . .
C7 C9 C10 133.3(9) . .
O32 Mo10 O43 102.8(4) . .
O32 Mo10 O44 101.3(4) . .
O43 Mo10 O44 92.0(3) . .
O32 Mo10 O41 102.0(3) . .
O43 Mo10 O41 88.7(3) . .
O44 Mo10 O41 155.9(3) . .
O32 Mo10 O40 100.8(4) . .
O43 Mo10 O40 156.3(4) . .
O44 Mo10 O40 85.7(3) . .
O41 Mo10 O40 84.0(3) . .
O32 Mo10 O24 159.1(3) . .
O43 Mo10 O24 92.7(3) . .
O44 Mo10 O24 63.9(3) . .
O41 Mo10 O24 92.0(3) . .
O40 Mo10 O24 65.1(3) . .
O32 Mo10 O26 161.0(3) . .
O43 Mo10 O26 66.5(3) . .
O44 Mo10 O26 94.9(4) . .
O41 Mo10 O26 63.4(3) . .
O40 Mo10 O26 90.1(4) . .
O24 Mo10 O26 39.7(3) . .
O29 Mo11 O39 100.5(4) . 2_567
O29 Mo11 O33 102.0(3) . .
O39 Mo11 O33 90.4(3) 2_567 .
O29 Mo11 O44 100.1(3) . 2_567
O39 Mo11 O44 86.9(3) 2_567 2_567
O33 Mo11 O44 157.9(4) . 2_567
O29 Mo11 O34 101.7(4) . .
O39 Mo11 O34 157.6(3) 2_567 .
O33 Mo11 O34 87.3(3) . .
O44 Mo11 O34 87.0(3) 2_567 .
O29 Mo11 O24 158.6(3) . 2_567
O39 Mo11 O24 66.8(3) 2_567 2_567
O33 Mo11 O24 95.5(3) . 2_567
O44 Mo11 O24 63.3(3) 2_567 2_567
O34 Mo11 O24 91.3(3) . 2_567
O29 Mo11 O23 159.3(3) . 2_567
O39 Mo11 O23 93.3(3) 2_567 2_567
O33 Mo11 O23 62.4(3) . 2_567
O44 Mo11 O23 95.8(3) 2_567 2_567
O34 Mo11 O23 66.0(3) . 2_567
O24 Mo11 O23 42.0(3) 2_567 2_567
Mo5 O11 Mo4 140.0(4) . .
O28 Mo12 O41 101.6(3) . .
O28 Mo12 O35 100.8(4) . .
O41 Mo12 O35 89.1(3) . .
O28 Mo12 O42 101.8(3) . .
O41 Mo12 O42 89.0(3) . .
O35 Mo12 O42 157.3(3) . .
O28 Mo12 O33 101.6(4) . .
O41 Mo12 O33 156.8(3) . .
O35 Mo12 O33 85.9(3) . .
O42 Mo12 O33 87.0(3) . .
O28 Mo12 O23 159.5(4) . 2_567
O41 Mo12 O23 94.1(3) . 2_567
O35 Mo12 O23 66.1(3) . 2_567
O42 Mo12 O23 91.5(3) . 2_567
O33 Mo12 O23 63.2(3) . 2_567
O28 Mo12 O26 161.9(4) . .
O41 Mo12 O26 65.7(3) . .
O35 Mo12 O26 92.2(4) . .
O42 Mo12 O26 66.5(3) . .
O33 Mo12 O26 91.9(4) . .
O23 Mo12 O26 38.6(3) 2_567 .
Mo2 O12 Mo5 138.5(5) . .
N5 C12 C13 110.1(8) . .
N5 C12 C15 121.1(7) . .
C13 C12 C15 128.7(8) . .
Mo5 O13 Mo1 139.1(4) . .
C14 C13 C12 106.0(7) . .
C14 C13 C17 128.4(7) . .
C12 C13 C17 125.6(8) . .
Mo1 O14 Mo2 139.5(4) . .
N6 C14 C13 106.9(7) . .
N6 C14 C16 120.6(8) . .
C13 C14 C16 132.4(8) . .
Mo4 O15 Mo2 139.2(5) 2_656 .
Mo6 O16 Mo1 138.6(4) . .
C18 C17 C13 114.9(7) . .
Mo3 O17 Mo1 137.6(5) . .
C19 C18 C20 104.3(9) . .
C19 C18 C17 130.6(10) . .
C20 C18 C17 125.0(9) . .
Mo3 O18 Mo6 138.7(5) . .
Mo6 O19 Mo4 139.3(5) . .
N8 C19 C18 107.8(11) . .
N8 C19 C21 124.6(11) . .
C18 C19 C21 127.6(12) . .
Mo3 O20 Mo5 139.6(4) 2_656 .
N7 C20 C18 106.6(10) . .
N7 C20 C22 123.2(11) . .
C18 C20 C22 130.2(9) . .
Mo6 O21 Mo2 139.2(4) . 2_656
Mo4 O22 Mo3 139.5(4) 2_656 .
P2 O23 O26 55.2(4) . 2_567
P2 O23 O24 55.1(4) . .
O26 O23 O24 94.6(6) 2_567 .
P2 O23 Mo12 127.4(5) . 2_567
O26 O23 Mo12 72.3(5) 2_567 2_567
O24 O23 Mo12 139.4(6) . 2_567
P2 O23 Mo11 123.8(5) . 2_567
O26 O23 Mo11 136.6(6) 2_567 2_567
O24 O23 Mo11 68.6(4) . 2_567
Mo12 O23 Mo11 94.4(3) 2_567 2_567
P2 O24 O26 53.7(4) . .
P2 O24 O23 55.1(4) . .
O26 O24 O23 94.4(6) . .
P2 O24 Mo10 126.5(5) . .
O26 O24 Mo10 72.8(5) . .
O23 O24 Mo10 137.0(6) . .
P2 O24 Mo11 124.4(5) . 2_567
O26 O24 Mo11 139.2(6) . 2_567
O23 O24 Mo11 69.3(4) . 2_567
Mo10 O24 Mo11 93.5(3) . 2_567
P2 O25 Mo8 123.3(5) . .
P2 O25 Mo7 121.9(5) . .
Mo8 O25 Mo7 94.9(3) . .
P2 O25 Mo9 120.6(5) . .
Mo8 O25 Mo9 94.7(3) . .
Mo7 O25 Mo9 94.2(3) . .
P2 O26 O23 59.7(5) . 2_567
P2 O26 O24 58.0(4) . .
O23 O26 O24 99.7(7) 2_567 .
P2 O26 Mo12 128.8(6) . .
O23 O26 Mo12 69.1(5) 2_567 .
O24 O26 Mo12 134.9(6) . .
P2 O26 Mo10 125.4(5) . .
O23 O26 Mo10 137.3(6) 2_567 .
O24 O26 Mo10 67.5(4) . .
Mo12 O26 Mo10 91.0(3) . .
Mo11 O33 Mo12 139.5(5) . .
Mo7 O34 Mo11 138.5(4) . .
Mo12 O35 Mo7 138.5(4) . .
Mo8 O36 Mo7 135.8(5) . .
Mo9 O37 Mo7 141.5(5) . .
Mo8 O38 Mo9 137.4(5) . .
Mo11 O39 Mo9 137.1(4) 2_567 .
Mo9 O40 Mo10 138.8(4) . .
Mo12 O41 Mo10 138.2(4) . .
Mo8 O42 Mo12 139.1(4) 2_567 .
Mo10 O43 Mo8 140.0(4) . 2_567
Mo10 O44 Mo11 139.1(5) . 2_567

loop_
_geom_bond_atom_site_label_1
_geom_bond_atom_site_label_2
_geom_bond_distance
_geom_bond_site_symmetry_2
Ag1 N5 2.122(6) .
Ag1 N1 2.134(7) .
Mo1 O7 1.662(6) .
Mo1 O14 1.867(7) .
Mo1 O17 1.912(7) .
Mo1 O16 1.919(7) .
Mo1 O13 1.923(7) .
Mo1 O4 2.441(10) 2_656
P1 O3 1.475(10) .
P1 O3 1.475(10) 2_656
P1 O2 1.515(9) 2_656
P1 O2 1.515(9) .
P1 O1 1.564(10) 2_656
P1 O1 1.564(10) .
P1 O4 1.602(10) 2_656
P1 O4 1.602(10) .
C1 N1 1.323(10) .
C1 C2 1.405(11) .
C1 C4 1.489(11) .
N1 N2 1.365(9) .
O1 O3 1.725(15) 2_656
O1 O2 1.788(13) .
O1 Mo4 2.395(10) 2_656
O1 Mo2 2.448(10) .
O1 Mo6 2.513(10) 2_656
Mo2 O10 1.651(6) .
Mo2 O12 1.893(7) .
Mo2 O15 1.905(8) .
Mo2 O14 1.906(7) .
Mo2 O21 1.912(7) 2_656
Mo2 O2 2.495(10) .
P2 O26 1.457(9) 2_567
P2 O26 1.457(9) .
P2 O23 1.534(9) .
P2 O23 1.534(9) 2_567
P2 O24 1.534(9) 2_567
P2 O24 1.534(9) .
P2 O25 1.622(9) 2_567
P2 O25 1.622(9) .
N2 C3 1.358(11) .
C2 C3 1.377(12) .
C2 C6 1.465(11) .
O2 O3 1.617(13) .
O2 Mo5 2.407(10) .
Mo3 O9 1.651(6) .
Mo3 O20 1.881(6) 2_656
Mo3 O17 1.885(7) .
Mo3 O18 1.887(7) .
Mo3 O22 1.909(6) .
Mo3 O4 2.411(10) 2_656
N3 N4 1.365(11) .
N3 C8 1.366(12) .
C3 C5 1.502(12) .
O3 O1 1.725(15) 2_656
O3 O4 1.786(14) .
O3 Mo5 2.456(10) .
O3 Mo4 2.501(10) .
Mo4 O6 1.636(6) .
Mo4 O22 1.878(6) 2_656
Mo4 O15 1.885(7) 2_656
Mo4 O11 1.900(6) .
Mo4 O19 1.914(7) .
Mo4 O1 2.395(10) 2_656
O4 Mo3 2.411(10) 2_656
O4 Mo1 2.440(10) 2_656
O4 Mo6 2.441(11) 2_656
N4 C9 1.335(12) .
Mo5 O5 1.627(6) .
Mo5 O13 1.875(7) .
Mo5 O11 1.877(6) .
Mo5 O12 1.902(7) .
Mo5 O20 1.923(6) .
N5 C12 1.330(11) .
N5 N6 1.333(9) .
Mo6 O8 1.634(7) .
Mo6 O16 1.887(7) .
Mo6 O19 1.888(7) .
Mo6 O21 1.893(7) .
Mo6 O18 1.904(7) .
Mo6 O4 2.441(11) 2_656
Mo6 O1 2.513(10) 2_656
N6 C14 1.336(10) .
C6 C7 1.506(12) .
Mo7 O27 1.637(6) .
Mo7 O34 1.854(6) .
Mo7 O35 1.911(7) .
Mo7 O37 1.928(7) .
Mo7 O36 1.931(8) .
Mo7 O25 2.412(9) .
C7 C8 1.379(12) .
C7 C9 1.381(12) .
N7 N8 1.268(13) .
N7 C20 1.320(13) .
Mo8 O31 1.654(6) .
Mo8 O38 1.873(7) .
Mo8 O36 1.896(7) .
Mo8 O42 1.902(6) 2_567
Mo8 O43 1.934(7) 2_567
Mo8 O25 2.401(9) .
C8 C11 1.494(13) .
N8 C19 1.348(15) .
Mo9 O30 1.642(6) .
Mo9 O37 1.842(7) .
Mo9 O40 1.850(7) .
Mo9 O39 1.933(6) .
Mo9 O38 1.953(7) .
Mo9 O25 2.447(10) .
C9 C10 1.493(13) .
Mo10 O32 1.657(6) .
Mo10 O43 1.857(7) .
Mo10 O44 1.876(6) .
Mo10 O41 1.941(6) .
Mo10 O40 1.951(6) .
Mo10 O24 2.435(9) .
Mo10 O26 2.519(10) .
Mo11 O29 1.653(6) .
Mo11 O39 1.888(6) 2_567
Mo11 O33 1.897(7) .
Mo11 O44 1.915(7) 2_567
Mo11 O34 1.924(6) .
Mo11 O24 2.440(9) 2_567
Mo11 O23 2.451(9) 2_567
Mo12 O28 1.633(6) .
Mo12 O41 1.858(6) .
Mo12 O35 1.892(6) .
Mo12 O42 1.903(6) .
Mo12 O33 1.905(7) .
Mo12 O23 2.410(9) 2_567
Mo12 O26 2.457(9) .
C12 C13 1.388(11) .
C12 C15 1.516(12) .
C13 C14 1.340(12) .
C13 C17 1.529(11) .
C14 C16 1.482(12) .
O15 Mo4 1.885(7) 2_656
C17 C18 1.511(11) .
C18 C19 1.384(13) .
C18 C20 1.411(14) .
C19 C21 1.413(17) .
O20 Mo3 1.881(6) 2_656
C20 C22 1.530(16) .
O21 Mo2 1.912(7) 2_656
O22 Mo4 1.878(6) 2_656
O23 O26 1.610(13) 2_567
O23 O24 1.755(12) .
O23 Mo12 2.410(9) 2_567
O23 Mo11 2.452(9) 2_567
O24 O26 1.682(13) .
O24 Mo11 2.440(9) 2_567
O26 O23 1.610(13) 2_567
O39 Mo11 1.888(6) 2_567
O42 Mo8 1.902(6) 2_567
O43 Mo8 1.934(7) 2_567
O44 Mo11 1.915(7) 2_567

loop_
_platon_squeeze_void_nr
_platon_squeeze_void_average_x
_platon_squeeze_void_average_y
_platon_squeeze_void_average_z
_platon_squeeze_void_volume
_platon_squeeze_void_count_electrons
_platon_squeeze_void_content
1 -0.500 0.500 0.500 410 138 ' '
2 0.162 0.391 0.355 14 1 ' '
3 0.177 0.225 0.260 11 6 ' '
4 0.823 0.775 0.740 10 6 ' '
5 0.838 0.609 0.645 14 1 ' '
